data_4033447
loop_
_publ_author_name
'Acharyya, Ranjan Kumar'
'Rej, Rohan Kalyan'
'Nanda, Samik'

_publ_section_title
;
 Exploration of Ring Rearrangement Metathesis Reaction: A General and
 Flexible Approach for the Rapid Construction [5,n]-Fused Bicyclic Systems
 en Route to Linear Triquinanes.
;
_journal_issue 4
_journal_name_full 'The Journal of organic chemistry'
_journal_page_first 2087
_journal_page_last 2103
_journal_paper_doi 10.1021/acs.joc.7b03021
_journal_volume 83
_journal_year 2018
_chemical_formula_moiety 'C28 H34 O2 Si'
_chemical_formula_sum 'C28 H34 O2 Si'
_chemical_formula_weight 430.64
_space_group_IT_number 2
_space_group_name_Hall '-P 1'
_space_group_name_H-M_alt 'P -1'
_symmetry_cell_setting triclinic
_symmetry_space_group_name_Hall '-P 1'
_symmetry_space_group_name_H-M 'P -1'
_atom_sites_solution_hydrogens geom
_atom_sites_solution_primary direct
_atom_sites_solution_secondary difmap
_audit_creation_method SHELXL-97
_cell_angle_alpha 97.504(5)
_cell_angle_beta 96.367(5)
_cell_angle_gamma 103.575(5)
_cell_formula_units_Z 2
_cell_length_a 9.831(5)
_cell_length_b 9.914(5)
_cell_length_c 13.521(5)
_cell_measurement_reflns_used 10127
_cell_measurement_temperature 293(2)
_cell_measurement_theta_max 25.00
_cell_measurement_theta_min 2.82
_cell_volume 1256.3(10)
_computing_structure_refinement 'SHELXL-97 (Sheldrick, 2008)'
_diffrn_ambient_temperature 293(2)
_diffrn_measured_fraction_theta_full 0.996
_diffrn_measured_fraction_theta_max 0.996
_diffrn_measurement_device_type 'D8 venture bruker apex III'
_diffrn_measurement_method '\ w scan'
_diffrn_radiation_monochromator graphite
_diffrn_radiation_source 'fine-focus sealed tube'
_diffrn_radiation_type MoK\a
_diffrn_radiation_wavelength 0.71073
_diffrn_reflns_av_R_equivalents 0.0325
_diffrn_reflns_av_sigmaI/netI 0.0537
_diffrn_reflns_limit_h_max 11
_diffrn_reflns_limit_h_min -11
_diffrn_reflns_limit_k_max 10
_diffrn_reflns_limit_k_min -11
_diffrn_reflns_limit_l_max 14
_diffrn_reflns_limit_l_min -16
_diffrn_reflns_number 10127
_diffrn_reflns_theta_full 25.00
_diffrn_reflns_theta_max 25.00
_diffrn_reflns_theta_min 2.82
_exptl_absorpt_coefficient_mu 0.114
_exptl_absorpt_correction_T_max 0.9887
_exptl_absorpt_correction_T_min 0.9775
_exptl_absorpt_correction_type multi-scan
_exptl_crystal_colour colorless
_exptl_crystal_density_diffrn 1.138
_exptl_crystal_density_method 'not measured'
_exptl_crystal_description block
_exptl_crystal_F_000 464
_exptl_crystal_size_max 0.20
_exptl_crystal_size_mid 0.20
_exptl_crystal_size_min 0.10
_refine_diff_density_max 0.212
_refine_diff_density_min -0.225
_refine_diff_density_rms 0.045
_refine_ls_extinction_method none
_refine_ls_goodness_of_fit_ref 1.026
_refine_ls_hydrogen_treatment mixed
_refine_ls_matrix_type full
_refine_ls_number_parameters 284
_refine_ls_number_reflns 4418
_refine_ls_number_restraints 0
_refine_ls_restrained_S_all 1.026
_refine_ls_R_factor_all 0.0616
_refine_ls_R_factor_gt 0.0491
_refine_ls_shift/su_max 0.084
_refine_ls_shift/su_mean 0.016
_refine_ls_structure_factor_coef Fsqd
_refine_ls_weighting_details 'calc w=1/[\s^2^(Fo^2^)+(0.0541P)^2^+0.4156P] where P=(Fo^2^+2Fc^2^)/3'
_refine_ls_weighting_scheme calc
_refine_ls_wR_factor_gt 0.1274
_refine_ls_wR_factor_ref 0.1340
_reflns_number_gt 3588
_reflns_number_total 4418
_reflns_threshold_expression >2\s(I)
_cod_data_source_file jo7b03021_si_002.cif
_cod_data_source_block mo_snrka411_0m
_cod_depositor_comments 'Adding full bibliography for 4033447--4033448.cif.'
_cod_database_code 4033447

loop_
_symmetry_equiv_pos_as_xyz
'x, y, z'
'-x, -y, -z'

loop_
_atom_site_label
_atom_site_type_symbol
_atom_site_fract_x
_atom_site_fract_y
_atom_site_fract_z
_atom_site_U_iso_or_equiv
_atom_site_adp_type
_atom_site_occupancy
_atom_site_symmetry_multiplicity
_atom_site_calc_flag
_atom_site_refinement_flags
C1 C 0.3284(2) 0.8302(2) 0.67894(18) 0.0545(5) Uani 1 1 d .
H1 H 0.3831 0.7874 0.7190 0.065 Uiso 1 1 calc R
C2 C 0.3929(3) 0.9194(3) 0.6187(2) 0.0659(7) Uani 1 1 d .
H2 H 0.4903 0.9379 0.6198 0.079 Uiso 1 1 calc R
C3 C 0.3154(3) 0.9808(3) 0.5575(2) 0.0697(7) Uani 1 1 d .
H3 H 0.3590 1.0406 0.5164 0.084 Uiso 1 1 calc R
C4 C 0.1735(3) 0.9537(3) 0.5572(2) 0.0734(7) Uani 1 1 d .
H4 H 0.1197 0.9944 0.5148 0.088 Uiso 1 1 calc R
C5 C 0.1078(2) 0.8662(2) 0.61915(18) 0.0593(6) Uani 1 1 d .
H5 H 0.0106 0.8504 0.6186 0.071 Uiso 1 1 calc R
C6 C 0.1841(2) 0.80198(19) 0.68179(15) 0.0430(4) Uani 1 1 d .
C7 C 0.17383(19) 0.5331(2) 0.76839(15) 0.0428(4) Uani 1 1 d .
C8 C 0.1947(2) 0.4706(2) 0.67500(17) 0.0528(5) Uani 1 1 d .
H8 H 0.1826 0.5147 0.6192 0.063 Uiso 1 1 calc R
C9 C 0.2331(3) 0.3443(2) 0.6631(2) 0.0685(7) Uani 1 1 d .
H9 H 0.2456 0.3040 0.5998 0.082 Uiso 1 1 calc R
C10 C 0.2525(3) 0.2787(3) 0.7451(2) 0.0755(8) Uani 1 1 d .
H10 H 0.2793 0.1944 0.7376 0.091 Uiso 1 1 calc R
C11 C 0.2322(3) 0.3374(3) 0.8372(2) 0.0749(7) Uani 1 1 d .
H11 H 0.2442 0.2923 0.8925 0.090 Uiso 1 1 calc R
C12 C 0.1941(2) 0.4629(2) 0.84921(18) 0.0575(6) Uani 1 1 d .
H12 H 0.1817 0.5018 0.9130 0.069 Uiso 1 1 calc R
C13 C 0.1472(2) 0.8092(2) 0.90416(16) 0.0493(5) Uani 1 1 d .
C14 C 0.3035(3) 0.8353(3) 0.9477(2) 0.0779(8) Uani 1 1 d .
H14A H 0.3255 0.7469 0.9533 0.117 Uiso 1 1 calc R
H14B H 0.3216 0.8921 1.0132 0.117 Uiso 1 1 calc R
H14C H 0.3614 0.8831 0.9039 0.117 Uiso 1 1 calc R
C15 C 0.0553(3) 0.7436(3) 0.97825(18) 0.0680(7) Uani 1 1 d .
H15A H 0.0804 0.8030 1.0429 0.102 Uiso 1 1 calc R
H15B H 0.0704 0.6527 0.9847 0.102 Uiso 1 1 calc R
H15C H -0.0425 0.7338 0.9537 0.102 Uiso 1 1 calc R
C16 C 0.1151(3) 0.9504(2) 0.8926(2) 0.0746(7) Uani 1 1 d .
H16A H 0.1772 0.9977 0.8509 0.112 Uiso 1 1 calc R
H16B H 0.1291 1.0073 0.9578 0.112 Uiso 1 1 calc R
H16C H 0.0187 0.9348 0.8618 0.112 Uiso 1 1 calc R
C17 C -0.1418(2) 0.5578(2) 0.65746(15) 0.0474(5) Uani 1 1 d .
H17A H -0.0943 0.4841 0.6414 0.057 Uiso 1 1 calc R
H17B H -0.1384 0.6123 0.6028 0.057 Uiso 1 1 calc R
C18 C -0.2954(2) 0.4914(2) 0.66533(15) 0.0507(5) Uani 1 1 d .
C19 C -0.3123(2) 0.3950(2) 0.74830(18) 0.0622(6) Uani 1 1 d .
H19 H -0.4037 0.3255 0.7288 0.075 Uiso 1 1 calc R
C20 C -0.3220(3) 0.4896(3) 0.84331(18) 0.0692(7) Uani 1 1 d .
H20A H -0.2284 0.5401 0.8777 0.083 Uiso 1 1 calc R
H20B H -0.3716 0.4353 0.8890 0.083 Uiso 1 1 calc R
C21 C -0.4044(2) 0.5918(3) 0.80694(19) 0.0688(7) Uani 1 1 d .
H21 H -0.5055 0.5561 0.8094 0.083 Uiso 1 1 calc R
C22 C -0.3536(3) 0.7409(3) 0.8583(2) 0.0794(8) Uani 1 1 d .
H22 H -0.3575 0.7687 0.9261 0.095 Uiso 1 1 calc R
C23 C -0.3031(3) 0.8293(3) 0.7994(2) 0.0780(8) Uani 1 1 d .
H23 H -0.2676 0.9258 0.8195 0.094 Uiso 1 1 calc R
C24 C -0.3103(3) 0.7546(3) 0.6972(2) 0.0655(6) Uani 1 1 d .
C25 C -0.3786(2) 0.6000(3) 0.69794(17) 0.0573(6) Uani 1 1 d .
H25 H -0.4706 0.5743 0.6547 0.069 Uiso 1 1 calc R
C26 C -0.3584(3) 0.4055(3) 0.56150(18) 0.0713(7) Uani 1 1 d .
H26A H -0.3062 0.3371 0.5452 0.107 Uiso 1 1 calc R
H26B H -0.3533 0.4670 0.5120 0.107 Uiso 1 1 calc R
H26C H -0.4555 0.3584 0.5620 0.107 Uiso 1 1 calc R
C27 C -0.2010(3) 0.3160(3) 0.7598(2) 0.0741(7) Uani 1 1 d .
H27 H -0.1146 0.3658 0.7974 0.089 Uiso 1 1 calc R
C28 C -0.2113(5) 0.1863(4) 0.7233(3) 0.1268(15) Uani 1 1 d .
H28A H -0.2953 0.1316 0.6851 0.152 Uiso 1 1 calc R
H28B H -0.1347 0.1476 0.7352 0.152 Uiso 1 1 calc R
O1 O -0.06766(13) 0.64802(13) 0.74950(10) 0.0421(3) Uani 1 1 d .
O2 O -0.2734(2) 0.8051(2) 0.62545(17) 0.0884(6) Uani 1 1 d .
Si1 Si 0.10590(5) 0.69569(5) 0.77582(4) 0.03772(17) Uani 1 1 d .

loop_
_atom_site_aniso_label
_atom_site_aniso_U_11
_atom_site_aniso_U_22
_atom_site_aniso_U_33
_atom_site_aniso_U_23
_atom_site_aniso_U_13
_atom_site_aniso_U_12
C1 0.0440(12) 0.0617(13) 0.0638(14) 0.0205(11) 0.0171(10) 0.0151(10)
C2 0.0527(14) 0.0705(15) 0.0787(17) 0.0212(13) 0.0291(12) 0.0101(11)
C3 0.0792(18) 0.0643(15) 0.0769(18) 0.0305(13) 0.0405(14) 0.0164(13)
C4 0.0767(18) 0.0786(17) 0.0794(18) 0.0445(14) 0.0189(14) 0.0273(14)
C5 0.0502(13) 0.0670(14) 0.0691(15) 0.0301(12) 0.0148(11) 0.0183(10)
C6 0.0425(11) 0.0426(10) 0.0462(11) 0.0100(8) 0.0122(8) 0.0111(8)
C7 0.0361(10) 0.0451(10) 0.0493(12) 0.0123(9) 0.0100(8) 0.0102(8)
C8 0.0565(13) 0.0503(12) 0.0563(14) 0.0118(10) 0.0166(10) 0.0168(10)
C9 0.0779(17) 0.0544(13) 0.0786(18) 0.0054(12) 0.0289(13) 0.0219(12)
C10 0.091(2) 0.0489(13) 0.100(2) 0.0219(14) 0.0309(16) 0.0317(13)
C11 0.091(2) 0.0629(15) 0.085(2) 0.0368(14) 0.0207(15) 0.0313(14)
C12 0.0657(15) 0.0575(13) 0.0579(14) 0.0202(11) 0.0175(11) 0.0228(11)
C13 0.0468(11) 0.0502(11) 0.0475(12) 0.0024(9) 0.0059(9) 0.0094(9)
C14 0.0547(15) 0.097(2) 0.0658(17) -0.0098(14) -0.0056(12) 0.0071(13)
C15 0.0746(17) 0.0774(16) 0.0486(14) 0.0023(12) 0.0182(12) 0.0126(13)
C16 0.100(2) 0.0543(14) 0.0700(17) -0.0016(12) 0.0182(14) 0.0241(13)
C17 0.0455(11) 0.0554(12) 0.0400(11) 0.0087(9) 0.0041(9) 0.0107(9)
C18 0.0436(11) 0.0607(13) 0.0421(12) 0.0117(10) -0.0009(9) 0.0032(9)
C19 0.0534(13) 0.0631(14) 0.0585(14) 0.0183(11) -0.0026(10) -0.0076(10)
C20 0.0596(15) 0.0933(18) 0.0501(14) 0.0268(13) 0.0106(11) 0.0009(13)
C21 0.0421(13) 0.103(2) 0.0596(15) 0.0169(14) 0.0115(11) 0.0111(12)
C22 0.0655(17) 0.109(2) 0.0650(17) -0.0042(16) 0.0050(13) 0.0353(16)
C23 0.0671(17) 0.0835(19) 0.085(2) 0.0041(16) 0.0025(14) 0.0313(14)
C24 0.0513(14) 0.0809(17) 0.0742(18) 0.0214(14) 0.0098(12) 0.0310(12)
C25 0.0340(11) 0.0827(16) 0.0533(13) 0.0144(11) 0.0003(9) 0.0123(10)
C26 0.0630(15) 0.0833(17) 0.0539(15) 0.0030(12) -0.0077(11) 0.0035(13)
C27 0.0834(18) 0.0591(15) 0.0727(18) 0.0249(13) -0.0030(14) 0.0029(13)
C28 0.155(4) 0.069(2) 0.139(4) 0.020(2) -0.030(3) 0.016(2)
O1 0.0350(7) 0.0494(7) 0.0407(7) 0.0077(6) 0.0049(5) 0.0084(5)
O2 0.0969(15) 0.0936(14) 0.0970(16) 0.0475(12) 0.0284(12) 0.0441(11)
Si1 0.0347(3) 0.0411(3) 0.0390(3) 0.0098(2) 0.0080(2) 0.0098(2)

loop_
_atom_type_symbol
_atom_type_description
_atom_type_scat_dispersion_real
_atom_type_scat_dispersion_imag
_atom_type_scat_source
C C 0.0033 0.0016 'International Tables Vol C Tables 4.2.6.8 and 6.1.1.4'
H H 0.0000 0.0000 'International Tables Vol C Tables 4.2.6.8 and 6.1.1.4'
O O 0.0106 0.0060 'International Tables Vol C Tables 4.2.6.8 and 6.1.1.4'
Si Si 0.0817 0.0704 'International Tables Vol C Tables 4.2.6.8 and 6.1.1.4'

loop_
_geom_angle_atom_site_label_1
_geom_angle_atom_site_label_2
_geom_angle_atom_site_label_3
_geom_angle
C2 C1 C6 121.9(2)
C2 C1 H1 119.0
C6 C1 H1 119.0
C3 C2 C1 120.5(2)
C3 C2 H2 119.8
C1 C2 H2 119.8
C4 C3 C2 119.2(2)
C4 C3 H3 120.4
C2 C3 H3 120.4
C3 C4 C5 120.9(2)
C3 C4 H4 119.6
C5 C4 H4 119.6
C6 C5 C4 121.1(2)
C6 C5 H5 119.4
C4 C5 H5 119.4
C5 C6 C1 116.43(19)
C5 C6 Si1 123.59(16)
C1 C6 Si1 119.74(16)
C12 C7 C8 116.69(19)
C12 C7 Si1 124.28(16)
C8 C7 Si1 118.81(15)
C9 C8 C7 121.5(2)
C9 C8 H8 119.2
C7 C8 H8 119.2
C10 C9 C8 119.9(2)
C10 C9 H9 120.1
C8 C9 H9 120.1
C11 C10 C9 119.7(2)
C11 C10 H10 120.1
C9 C10 H10 120.1
C10 C11 C12 120.5(2)
C10 C11 H11 119.7
C12 C11 H11 119.7
C11 C12 C7 121.6(2)
C11 C12 H12 119.2
C7 C12 H12 119.2
C16 C13 C15 107.7(2)
C16 C13 C14 108.8(2)
C15 C13 C14 109.3(2)
C16 C13 Si1 108.15(16)
C15 C13 Si1 111.74(15)
C14 C13 Si1 111.05(15)
C13 C14 H14A 109.5
C13 C14 H14B 109.5
H14A C14 H14B 109.5
C13 C14 H14C 109.5
H14A C14 H14C 109.5
H14B C14 H14C 109.5
C13 C15 H15A 109.5
C13 C15 H15B 109.5
H15A C15 H15B 109.5
C13 C15 H15C 109.5
H15A C15 H15C 109.5
H15B C15 H15C 109.5
C13 C16 H16A 109.5
C13 C16 H16B 109.5
H16A C16 H16B 109.5
C13 C16 H16C 109.5
H16A C16 H16C 109.5
H16B C16 H16C 109.5
O1 C17 C18 112.32(16)
O1 C17 H17A 109.1
C18 C17 H17A 109.1
O1 C17 H17B 109.1
C18 C17 H17B 109.1
H17A C17 H17B 107.9
C17 C18 C26 105.34(18)
C17 C18 C25 113.41(17)
C26 C18 C25 112.04(18)
C17 C18 C19 113.16(17)
C26 C18 C19 110.33(19)
C25 C18 C19 102.72(18)
C27 C19 C20 114.5(2)
C27 C19 C18 114.2(2)
C20 C19 C18 105.51(19)
C27 C19 H19 107.4
C20 C19 H19 107.4
C18 C19 H19 107.4
C19 C20 C21 104.9(2)
C19 C20 H20A 110.8
C21 C20 H20A 110.8
C19 C20 H20B 110.8
C21 C20 H20B 110.8
H20A C20 H20B 108.8
C22 C21 C25 103.5(2)
C22 C21 C20 116.1(2)
C25 C21 C20 105.8(2)
C22 C21 H21 110.4
C25 C21 H21 110.4
C20 C21 H21 110.4
C23 C22 C21 114.0(3)
C23 C22 H22 123.0
C21 C22 H22 123.0
C22 C23 C24 110.4(3)
C22 C23 H23 124.8
C24 C23 H23 124.8
O2 C24 C23 127.0(3)
O2 C24 C25 126.1(3)
C23 C24 C25 106.9(2)
C24 C25 C21 105.2(2)
C24 C25 C18 117.84(18)
C21 C25 C18 108.72(19)
C24 C25 H25 108.3
C21 C25 H25 108.3
C18 C25 H25 108.3
C18 C26 H26A 109.5
C18 C26 H26B 109.5
H26A C26 H26B 109.5
C18 C26 H26C 109.5
H26A C26 H26C 109.5
H26B C26 H26C 109.5
C28 C27 C19 127.3(3)
C28 C27 H27 116.4
C19 C27 H27 116.4
C27 C28 H28A 120.0
C27 C28 H28B 120.0
H28A C28 H28B 120.0
C17 O1 Si1 122.87(12)
O1 Si1 C6 110.72(8)
O1 Si1 C7 108.63(8)
C6 Si1 C7 107.93(9)
O1 Si1 C13 105.76(8)
C6 Si1 C13 109.07(10)
C7 Si1 C13 114.73(9)

loop_
_geom_bond_atom_site_label_1
_geom_bond_atom_site_label_2
_geom_bond_distance
C1 C2 1.374(3)
C1 C6 1.386(3)
C1 H1 0.9300
C2 C3 1.358(4)
C2 H2 0.9300
C3 C4 1.357(4)
C3 H3 0.9300
C4 C5 1.385(3)
C4 H4 0.9300
C5 C6 1.382(3)
C5 H5 0.9300
C6 Si1 1.872(2)
C7 C12 1.391(3)
C7 C8 1.390(3)
C7 Si1 1.879(2)
C8 C9 1.386(3)
C8 H8 0.9300
C9 C10 1.373(4)
C9 H9 0.9300
C10 C11 1.360(4)
C10 H10 0.9300
C11 C12 1.377(3)
C11 H11 0.9300
C12 H12 0.9300
C13 C16 1.529(3)
C13 C15 1.529(3)
C13 C14 1.532(3)
C13 Si1 1.887(2)
C14 H14A 0.9600
C14 H14B 0.9600
C14 H14C 0.9600
C15 H15A 0.9600
C15 H15B 0.9600
C15 H15C 0.9600
C16 H16A 0.9600
C16 H16B 0.9600
C16 H16C 0.9600
C17 O1 1.443(2)
C17 C18 1.520(3)
C17 H17A 0.9700
C17 H17B 0.9700
C18 C26 1.526(3)
C18 C25 1.547(3)
C18 C19 1.564(3)
C19 C27 1.493(4)
C19 C20 1.515(4)
C19 H19 0.9800
C20 C21 1.533(4)
C20 H20A 0.9700
C20 H20B 0.9700
C21 C22 1.492(4)
C21 C25 1.532(3)
C21 H21 0.9800
C22 C23 1.309(4)
C22 H22 0.9300
C23 C24 1.465(4)
C23 H23 0.9300
C24 O2 1.202(3)
C24 C25 1.523(4)
C25 H25 0.9800
C26 H26A 0.9600
C26 H26B 0.9600
C26 H26C 0.9600
C27 C28 1.292(4)
C27 H27 0.9300
C28 H28A 0.9300
C28 H28B 0.9300
O1 Si1 1.6445(15)

loop_
_geom_torsion_atom_site_label_1
_geom_torsion_atom_site_label_2
_geom_torsion_atom_site_label_3
_geom_torsion_atom_site_label_4
_geom_torsion
C6 C1 C2 C3 -1.6(4)
C1 C2 C3 C4 0.5(4)
C2 C3 C4 C5 0.8(4)
C3 C4 C5 C6 -1.1(4)
C4 C5 C6 C1 0.0(3)
C4 C5 C6 Si1 174.29(19)
C2 C1 C6 C5 1.3(3)
C2 C1 C6 Si1 -173.19(19)
C12 C7 C8 C9 0.3(3)
Si1 C7 C8 C9 -174.46(18)
C7 C8 C9 C10 -0.6(4)
C8 C9 C10 C11 0.8(4)
C9 C10 C11 C12 -0.8(4)
C10 C11 C12 C7 0.6(4)
C8 C7 C12 C11 -0.4(3)
Si1 C7 C12 C11 174.14(19)
O1 C17 C18 C26 177.76(17)
O1 C17 C18 C25 54.9(2)
O1 C17 C18 C19 -61.6(2)
C17 C18 C19 C27 -35.2(3)
C26 C18 C19 C27 82.5(2)
C25 C18 C19 C27 -157.87(19)
C17 C18 C19 C20 91.4(2)
C26 C18 C19 C20 -150.8(2)
C25 C18 C19 C20 -31.2(2)
C27 C19 C20 C21 162.3(2)
C18 C19 C20 C21 35.9(2)
C19 C20 C21 C22 -140.0(2)
C19 C20 C21 C25 -25.9(2)
C25 C21 C22 C23 -0.9(3)
C20 C21 C22 C23 114.5(3)
C21 C22 C23 C24 -0.3(3)
C22 C23 C24 O2 179.6(3)
C22 C23 C24 C25 1.4(3)
O2 C24 C25 C21 179.9(2)
C23 C24 C25 C21 -1.9(2)
O2 C24 C25 C18 58.6(3)
C23 C24 C25 C18 -123.2(2)
C22 C21 C25 C24 1.7(2)
C20 C21 C25 C24 -120.9(2)
C22 C21 C25 C18 128.7(2)
C20 C21 C25 C18 6.2(2)
C17 C18 C25 C24 12.0(3)
C26 C18 C25 C24 -107.1(2)
C19 C18 C25 C24 134.5(2)
C17 C18 C25 C21 -107.4(2)
C26 C18 C25 C21 133.5(2)
C19 C18 C25 C21 15.1(2)
C20 C19 C27 C28 138.4(3)
C18 C19 C27 C28 -99.8(4)
C18 C17 O1 Si1 161.24(13)
C17 O1 Si1 C6 62.91(16)
C17 O1 Si1 C7 -55.45(16)
C17 O1 Si1 C13 -179.07(14)
C5 C6 Si1 O1 18.0(2)
C1 C6 Si1 O1 -167.97(15)
C5 C6 Si1 C7 136.73(19)
C1 C6 Si1 C7 -49.19(19)
C5 C6 Si1 C13 -98.0(2)
C1 C6 Si1 C13 76.05(18)
C12 C7 Si1 O1 -89.86(19)
C8 C7 Si1 O1 84.53(17)
C12 C7 Si1 C6 150.04(18)
C8 C7 Si1 C6 -35.57(18)
C12 C7 Si1 C13 28.2(2)
C8 C7 Si1 C13 -157.38(16)
C16 C13 Si1 O1 -72.67(17)
C15 C13 Si1 O1 45.69(18)
C14 C13 Si1 O1 167.96(16)
C16 C13 Si1 C6 46.45(18)
C15 C13 Si1 C6 164.81(16)
C14 C13 Si1 C6 -72.93(19)
C16 C13 Si1 C7 167.64(15)
C15 C13 Si1 C7 -74.00(18)
C14 C13 Si1 C7 48.26(19)
